data_4110317
loop_
_publ_author_name
'Eric Rivard'
'Roland C. Fischer'
'Robert Wolf'
'Yang Peng'
'W. Alexander Merrill'
'Nathan D. Schley'
'Zhongliang Zhu'
'Lihung Pu'
'James C. Fettinger'
'Simon J. Teat'
'Isreal Nowik'
'Rolfe H. Herber'
'Nozomi Takagi'
'Shigeru Nagase'
'Philip P. Power'

_publ_contact_author_address
;
Department of Chemistry
University of California
Davis
CA 95616
UNITED STATES OF AMERICA
;
_publ_contact_author_email PPPOWER@UCDAVIS.EDU
_publ_contact_author_name 'P. P. Power'
_publ_section_title
;
 Isomeric Forms of Heavier Main Group Hydrides: Experimental and
 Theoretical Studies of the [Sn(Ar)H]2 (Ar = Terphenyl) System
;
_journal_name_full 'Journal of the American Chemical Society'
_journal_page_first 16197
_journal_page_last 16208
_journal_paper_doi 10.1021/ja076453m
_journal_volume 129
_journal_year 2007
_chemical_formula_moiety 'C84 H124 Sn2, 0.5(C6 H14)'
_chemical_formula_sum 'C87 H131 Sn2'
_chemical_formula_weight 1414.30
_chemical_name_common 'Compound 16'
_chemical_name_systematic
; 
 ? 
;
_space_group_IT_number 86
_symmetry_cell_setting tetragonal
_symmetry_space_group_name_Hall '-P 4bc'
_symmetry_space_group_name_H-M 'P 42/n :2'
_atom_sites_solution_hydrogens geom
_atom_sites_solution_primary direct
_atom_sites_solution_secondary difmap
_audit_creation_method SHELXL-97
_cell_angle_alpha 90.00
_cell_angle_beta 90.00
_cell_angle_gamma 90.00
_cell_formula_units_Z 8
_cell_length_a 33.9416(13)
_cell_length_b 33.9416(13)
_cell_length_c 14.7839(12)
_cell_measurement_reflns_used 8401
_cell_measurement_temperature 90(2)
_cell_measurement_theta_max 57.93
_cell_measurement_theta_min 4.77
_cell_volume 17031.5(17)
_computing_cell_refinement 'SAINT (7.16b) (Bruker, 2004)'
_computing_data_collection 'Bruker SMART Apex Software'
_computing_data_reduction 'SAINT (7.16b) (Bruker, 2004)'
_computing_molecular_graphics 'SHELXTL 5.1, XP (Sheldrick, 1994)'
_computing_publication_material SHELXL97
_computing_structure_refinement 'SHELXL-97 (Sheldrick, 1997)'
_computing_structure_solution 'SHELXS-97 (Sheldrick, 1990)'
_diffrn_ambient_temperature 90(2)
_diffrn_measured_fraction_theta_full 0.998
_diffrn_measured_fraction_theta_max 0.998
_diffrn_measurement_device_type 'Bruker Platinum 300'
_diffrn_measurement_method 'omega scans'
_diffrn_radiation_monochromator Si(111)
_diffrn_radiation_source 'Synchrotron (ALS, Berkeley, USA)'
_diffrn_radiation_wavelength 0.77490
_diffrn_reflns_av_R_equivalents 0.0627
_diffrn_reflns_av_sigmaI/netI 0.0332
_diffrn_reflns_limit_h_max 38
_diffrn_reflns_limit_h_min -38
_diffrn_reflns_limit_k_max 38
_diffrn_reflns_limit_k_min -38
_diffrn_reflns_limit_l_max 15
_diffrn_reflns_limit_l_min -16
_diffrn_reflns_number 123634
_diffrn_reflns_theta_full 26.00
_diffrn_reflns_theta_max 26.00
_diffrn_reflns_theta_min 1.76
_exptl_absorpt_coefficient_mu 0.775
_exptl_absorpt_correction_T_max 0.9923
_exptl_absorpt_correction_T_min 0.8926
_exptl_absorpt_correction_type multi-scan
_exptl_absorpt_process_details 'SADABS 2.10 (Sheldrick, 2003)'
_exptl_crystal_colour blue
_exptl_crystal_density_diffrn 1.103
_exptl_crystal_description needle
_exptl_crystal_F_000 6024
_exptl_crystal_size_max 0.15
_exptl_crystal_size_mid 0.04
_exptl_crystal_size_min 0.01
_refine_diff_density_max 1.425
_refine_diff_density_min -0.840
_refine_diff_density_rms 0.085
_refine_ls_extinction_method none
_refine_ls_goodness_of_fit_ref 1.141
_refine_ls_hydrogen_treatment constr
_refine_ls_matrix_type full
_refine_ls_number_parameters 839
_refine_ls_number_reflns 12881
_refine_ls_number_restraints 55
_refine_ls_restrained_S_all 1.154
_refine_ls_R_factor_all 0.0748
_refine_ls_R_factor_gt 0.0679
_refine_ls_shift/su_max 0.002
_refine_ls_shift/su_mean 0.000
_refine_ls_structure_factor_coef Fsqd
_refine_ls_weighting_details 'calc w=1/[\s^2^(Fo^2^)+(0.0784P)^2^+50.2989P] where P=(Fo^2^+2Fc^2^)/3'
_refine_ls_weighting_scheme calc
_refine_ls_wR_factor_gt 0.1920
_refine_ls_wR_factor_ref 0.1956
_reflns_number_gt 11292
_reflns_number_total 12881
_reflns_threshold_expression >2sigma(I)
_cod_data_source_file ja076453msi20071003_100650.cif
_cod_data_source_block rw24fin
_cod_original_sg_symbol_H-M 'P 42/n'
_cod_database_code 4110317

loop_
_symmetry_equiv_pos_as_xyz
'x, y, z'
'-x+1/2, -y+1/2, z'
'-y, x+1/2, z+1/2'
'y+1/2, -x, z+1/2'
'-x, -y, -z'
'x-1/2, y-1/2, -z'
'y, -x-1/2, -z-1/2'
'-y-1/2, x, -z-1/2'

loop_
_atom_site_label
_atom_site_type_symbol
_atom_site_fract_x
_atom_site_fract_y
_atom_site_fract_z
_atom_site_U_iso_or_equiv
_atom_site_adp_type
_atom_site_occupancy
_atom_site_symmetry_multiplicity
_atom_site_calc_flag
_atom_site_refinement_flags
_atom_site_disorder_assembly
_atom_site_disorder_group
Sn1 Sn 0.83126(3) 0.03246(2) 0.86602(6) 0.0513(2) Uani 0.89 1 d PDU A 1
Sn2 Sn 0.814956(19) 0.01675(2) 0.67577(4) 0.0611(2) Uani 0.89 1 d PDU A 1
Sn1A Sn 0.8249(3) 0.0236(2) 0.8813(5) 0.0625(15) Uani 0.11 1 d PDU A 2
Sn2A Sn 0.80487(16) -0.00015(17) 0.6937(4) 0.0674(13) Uani 0.11 1 d PDU A 2
C1 C 0.79654(16) 0.07138(16) 0.9576(4) 0.0467(13) Uani 1 1 d D . .
C2 C 0.80501(18) 0.07036(18) 1.0501(4) 0.0563(15) Uani 1 1 d . A .
C3 C 0.7885(2) 0.0990(2) 1.1083(4) 0.071(2) Uani 1 1 d D . .
C4 C 0.7631(2) 0.1269(2) 1.0711(4) 0.0626(17) Uani 1 1 d . A .
H4 H 0.7524 0.1464 1.1100 0.075 Uiso 1 1 calc R . .
C5 C 0.75291(17) 0.12765(17) 0.9816(4) 0.0500(13) Uani 1 1 d . . .
C6 C 0.77036(15) 0.09946(15) 0.9231(4) 0.0424(12) Uani 1 1 d . A .
C7 C 0.7949(14) 0.0938(6) 1.2116(9) 0.076(7) Uani 0.50 1 d PD A 1
H7 H 0.8155 0.0735 1.2249 0.091 Uiso 0.50 1 calc PR A 1
C8 C 0.7535(4) 0.0839(4) 1.2623(10) 0.066(3) Uiso 0.50 1 d P A 1
H8A H 0.7351 0.1058 1.2535 0.099 Uiso 0.50 1 calc PR A 1
H8B H 0.7583 0.0802 1.3271 0.099 Uiso 0.50 1 calc PR A 1
H8C H 0.7422 0.0598 1.2369 0.099 Uiso 0.50 1 calc PR A 1
C9 C 0.8067(5) 0.1341(5) 1.2462(12) 0.075(4) Uiso 0.50 1 d P A 1
H9A H 0.8334 0.1403 1.2254 0.112 Uiso 0.50 1 calc PR A 1
H9B H 0.8061 0.1341 1.3125 0.112 Uiso 0.50 1 calc PR A 1
H9C H 0.7882 0.1539 1.2232 0.112 Uiso 0.50 1 calc PR A 1
C7A C 0.8008(14) 0.1087(5) 1.2068(9) 0.076(7) Uani 0.50 1 d PD A 2
H7A H 0.8214 0.0885 1.2206 0.091 Uiso 0.50 1 calc PR A 2
C8A C 0.7694(5) 0.0999(5) 1.2721(11) 0.078(4) Uiso 0.50 1 d P A 2
H8A1 H 0.7770 0.1098 1.3319 0.117 Uiso 0.50 1 calc PR A 2
H8A2 H 0.7654 0.0714 1.2752 0.117 Uiso 0.50 1 calc PR A 2
H8A3 H 0.7450 0.1127 1.2529 0.117 Uiso 0.50 1 calc PR A 2
C9A C 0.8212(5) 0.1471(5) 1.2268(11) 0.072(4) Uiso 0.50 1 d P A 2
H9A1 H 0.8434 0.1505 1.1852 0.108 Uiso 0.50 1 calc PR A 2
H9A2 H 0.8309 0.1468 1.2892 0.108 Uiso 0.50 1 calc PR A 2
H9A3 H 0.8025 0.1688 1.2192 0.108 Uiso 0.50 1 calc PR A 2
C10 C 0.72341(17) 0.15841(17) 0.9496(4) 0.0536(14) Uani 1 1 d . A .
H10 H 0.7206 0.1560 0.8825 0.064 Uiso 1 1 calc R . .
C11 C 0.68314(19) 0.1522(2) 0.9923(5) 0.0728(19) Uani 1 1 d . . .
H11A H 0.6737 0.1256 0.9780 0.109 Uiso 1 1 calc R A .
H11B H 0.6646 0.1717 0.9683 0.109 Uiso 1 1 calc R . .
H11C H 0.6852 0.1552 1.0580 0.109 Uiso 1 1 calc R . .
C12 C 0.7375(2) 0.20040(19) 0.9714(5) 0.0727(19) Uani 1 1 d . . .
H12A H 0.7378 0.2042 1.0371 0.109 Uiso 1 1 calc R A .
H12B H 0.7195 0.2195 0.9437 0.109 Uiso 1 1 calc R . .
H12C H 0.7641 0.2042 0.9473 0.109 Uiso 1 1 calc R . .
C13 C 0.8297(2) 0.0376(2) 1.0891(5) 0.0633(17) Uani 1 1 d . . .
C14 C 0.8108(2) 0.0009(2) 1.1093(4) 0.0641(17) Uani 1 1 d D A .
C15 C 0.8333(2) -0.0298(2) 1.1425(5) 0.079(2) Uani 1 1 d . . .
H15 H 0.8208 -0.0542 1.1553 0.095 Uiso 1 1 calc R A .
C16 C 0.8740(3) -0.0265(3) 1.1579(6) 0.088(2) Uani 1 1 d . A .
C17 C 0.8913(2) 0.0096(2) 1.1401(6) 0.081(2) Uani 1 1 d . . .
H17 H 0.9188 0.0126 1.1504 0.097 Uiso 1 1 calc R A .
C18 C 0.8699(2) 0.0416(2) 1.1077(5) 0.0665(18) Uani 1 1 d . A .
C19 C 0.7681(4) -0.0025(6) 1.0741(14) 0.070(3) Uani 0.40 1 d PD A 1
H19 H 0.7655 0.0091 1.0122 0.084 Uiso 0.40 1 calc PR A 1
C20 C 0.7595(8) -0.0470(7) 1.073(2) 0.123(9) Uiso 0.40 1 d PD A 1
H20A H 0.7814 -0.0609 1.0436 0.185 Uiso 0.40 1 calc PR A 1
H20B H 0.7352 -0.0520 1.0391 0.185 Uiso 0.40 1 calc PR A 1
H20C H 0.7565 -0.0566 1.1350 0.185 Uiso 0.40 1 calc PR A 1
C21 C 0.7406(8) 0.0183(8) 1.1414(18) 0.126(9) Uiso 0.40 1 d PD A 1
H21A H 0.7427 0.0055 1.2007 0.188 Uiso 0.40 1 calc PR A 1
H21B H 0.7134 0.0165 1.1198 0.188 Uiso 0.40 1 calc PR A 1
H21C H 0.7482 0.0460 1.1467 0.188 Uiso 0.40 1 calc PR A 1
C19A C 0.7659(3) -0.0073(4) 1.1019(7) 0.070(3) Uani 0.60 1 d PD A 2
H19A H 0.7537 0.0191 1.0917 0.084 Uiso 0.60 1 calc PR A 2
C20A C 0.7542(4) -0.0320(4) 1.0178(9) 0.083(4) Uiso 0.60 1 d PD A 2
H20D H 0.7602 -0.0171 0.9627 0.125 Uiso 0.60 1 calc PR A 2
H20E H 0.7259 -0.0377 1.0198 0.125 Uiso 0.60 1 calc PR A 2
H20F H 0.7690 -0.0568 1.0176 0.125 Uiso 0.60 1 calc PR A 2
C21A C 0.7445(4) -0.0240(4) 1.1853(8) 0.084(4) Uiso 0.60 1 d PD A 2
H21D H 0.7541 -0.0507 1.1976 0.126 Uiso 0.60 1 calc PR A 2
H21E H 0.7161 -0.0249 1.1735 0.126 Uiso 0.60 1 calc PR A 2
H21F H 0.7497 -0.0071 1.2377 0.126 Uiso 0.60 1 calc PR A 2
C22 C 0.8973(3) -0.0624(3) 1.1888(6) 0.110(3) Uani 0.44 1 d PD A 1
H22 H 0.9226 -0.0484 1.1757 0.132 Uiso 0.44 1 calc PR A 1
C23 C 0.9051(7) -0.0897(6) 1.1182(11) 0.097(6) Uiso 0.44 1 d PD A 1
H23A H 0.9244 -0.1091 1.1390 0.145 Uiso 0.44 1 calc PR A 1
H23B H 0.9156 -0.0756 1.0655 0.145 Uiso 0.44 1 calc PR A 1
H23C H 0.8806 -0.1031 1.1013 0.145 Uiso 0.44 1 calc PR A 1
C24 C 0.9062(7) -0.0628(7) 1.2819(9) 0.107(7) Uiso 0.44 1 d PD A 1
H24A H 0.8817 -0.0622 1.3169 0.160 Uiso 0.44 1 calc PR A 1
H24B H 0.9222 -0.0396 1.2970 0.160 Uiso 0.44 1 calc PR A 1
H24C H 0.9209 -0.0867 1.2966 0.160 Uiso 0.44 1 calc PR A 1
C22A C 0.8973(3) -0.0624(3) 1.1888(6) 0.110(3) Uani 0.56 1 d PD A 2
H22A H 0.9183 -0.0466 1.2192 0.132 Uiso 0.56 1 calc PR A 2
C23A C 0.9229(5) -0.0776(5) 1.1208(10) 0.101(5) Uiso 0.56 1 d PD A 2
H23D H 0.9349 -0.1021 1.1422 0.152 Uiso 0.56 1 calc PR A 2
H23E H 0.9437 -0.0583 1.1078 0.152 Uiso 0.56 1 calc PR A 2
H23F H 0.9078 -0.0828 1.0655 0.152 Uiso 0.56 1 calc PR A 2
C24A C 0.8839(5) -0.0802(5) 1.2701(9) 0.089(4) Uiso 0.56 1 d PD A 2
H24D H 0.8581 -0.0924 1.2597 0.134 Uiso 0.56 1 calc PR A 2
H24E H 0.8814 -0.0600 1.3173 0.134 Uiso 0.56 1 calc PR A 2
H24F H 0.9028 -0.1003 1.2895 0.134 Uiso 0.56 1 calc PR A 2
C25 C 0.8918(2) 0.0804(2) 1.0937(6) 0.079(2) Uani 1 1 d . . .
H25 H 0.8726 0.1004 1.0704 0.095 Uiso 1 1 calc R A .
C26 C 0.9254(3) 0.0766(3) 1.0255(6) 0.090(2) Uani 1 1 d . A .
H26A H 0.9386 0.1022 1.0186 0.135 Uiso 1 1 calc R . .
H26B H 0.9149 0.0682 0.9670 0.135 Uiso 1 1 calc R . .
H26C H 0.9445 0.0571 1.0473 0.135 Uiso 1 1 calc R . .
C27 C 0.9088(3) 0.0956(3) 1.1835(7) 0.107(3) Uani 1 1 d . A .
H27A H 0.8897 0.0911 1.2322 0.161 Uiso 1 1 calc R . .
H27B H 0.9142 0.1239 1.1785 0.161 Uiso 1 1 calc R . .
H27C H 0.9333 0.0815 1.1972 0.161 Uiso 1 1 calc R . .
C28 C 0.75944(15) 0.09990(15) 0.8239(4) 0.0414(12) Uani 1 1 d . . .
C29 C 0.77647(16) 0.12752(16) 0.7644(4) 0.0449(12) Uani 1 1 d . A .
C30 C 0.76559(18) 0.12714(18) 0.6742(4) 0.0548(14) Uani 1 1 d . . .
H30 H 0.7783 0.1448 0.6339 0.066 Uiso 1 1 calc R A .
C31 C 0.73698(18) 0.10208(19) 0.6403(4) 0.0553(15) Uani 1 1 d . A .
C32 C 0.72035(17) 0.07600(18) 0.6999(4) 0.0557(15) Uani 1 1 d . . .
H32 H 0.7008 0.0584 0.6779 0.067 Uiso 1 1 calc R A .
C33 C 0.73061(16) 0.07395(16) 0.7913(4) 0.0475(13) Uani 1 1 d . A .
C34 C 0.80656(18) 0.15798(18) 0.7974(4) 0.0559(15) Uani 1 1 d . . .
H34 H 0.8061 0.1579 0.8651 0.067 Uiso 1 1 calc R A .
C35 C 0.84824(19) 0.1470(2) 0.7670(5) 0.0729(19) Uani 1 1 d . A .
H35A H 0.8563 0.1225 0.7969 0.109 Uiso 1 1 calc R . .
H35B H 0.8665 0.1682 0.7834 0.109 Uiso 1 1 calc R . .
H35C H 0.8486 0.1433 0.7013 0.109 Uiso 1 1 calc R . .
C36 C 0.7961(2) 0.19958(19) 0.7655(5) 0.0706(18) Uani 1 1 d . A .
H36A H 0.8005 0.2016 0.7002 0.106 Uiso 1 1 calc R . .
H36B H 0.8129 0.2187 0.7969 0.106 Uiso 1 1 calc R . .
H36C H 0.7684 0.2050 0.7792 0.106 Uiso 1 1 calc R . .
C37 C 0.7266(2) 0.1049(2) 0.5391(5) 0.078(2) Uani 1 1 d . . .
H37 H 0.7521 0.1020 0.5058 0.093 Uiso 1 1 calc R A .
C38 C 0.7010(4) 0.0724(4) 0.5066(7) 0.140(5) Uani 1 1 d . A .
H38A H 0.6751 0.0744 0.5354 0.210 Uiso 1 1 calc R . .
H38B H 0.7130 0.0470 0.5222 0.210 Uiso 1 1 calc R . .
H38C H 0.6980 0.0743 0.4408 0.210 Uiso 1 1 calc R . .
C39 C 0.7113(4) 0.1438(3) 0.5145(7) 0.136(4) Uani 1 1 d . A .
H39A H 0.7080 0.1453 0.4488 0.203 Uiso 1 1 calc R . .
H39B H 0.7299 0.1641 0.5343 0.203 Uiso 1 1 calc R . .
H39C H 0.6858 0.1480 0.5440 0.203 Uiso 1 1 calc R . .
C40 C 0.7096(2) 0.0449(2) 0.8536(5) 0.074(2) Uani 1 1 d . . .
H40 H 0.7220 0.0469 0.9148 0.089 Uiso 1 1 calc R A .
C41 C 0.7139(3) 0.0024(2) 0.8218(9) 0.127(4) Uani 1 1 d . A .
H41A H 0.7000 -0.0010 0.7643 0.190 Uiso 1 1 calc R . .
H41B H 0.7026 -0.0153 0.8672 0.190 Uiso 1 1 calc R . .
H41C H 0.7419 -0.0037 0.8136 0.190 Uiso 1 1 calc R . .
C42 C 0.6657(3) 0.0555(3) 0.8633(8) 0.107(3) Uani 1 1 d . A .
H42A H 0.6632 0.0837 0.8763 0.161 Uiso 1 1 calc R . .
H42B H 0.6542 0.0403 0.9130 0.161 Uiso 1 1 calc R . .
H42C H 0.6519 0.0493 0.8069 0.161 Uiso 1 1 calc R . .
C51 C 0.85288(18) -0.03476(17) 0.6366(4) 0.0545(14) Uani 1 1 d D . .
C52 C 0.8346(2) -0.07071(19) 0.6085(5) 0.0620(16) Uani 1 1 d . A .
C53 C 0.8575(2) -0.10051(19) 0.5699(5) 0.0668(17) Uani 1 1 d . . .
C54 C 0.8976(2) -0.09354(19) 0.5581(5) 0.075(2) Uani 1 1 d . A .
H54 H 0.9133 -0.1140 0.5332 0.090 Uiso 1 1 calc R . .
C55 C 0.9159(2) -0.05849(19) 0.5804(5) 0.0684(19) Uani 1 1 d . . .
C56 C 0.89315(19) -0.02889(18) 0.6217(5) 0.0595(16) Uani 1 1 d . A .
C57 C 0.8411(3) -0.1403(2) 0.5403(6) 0.087(2) Uani 1 1 d . A .
H57 H 0.8120 -0.1402 0.5496 0.105 Uiso 1 1 calc R . .
C58 C 0.8493(4) -0.1493(3) 0.4421(7) 0.131(4) Uani 1 1 d . . .
H58A H 0.8506 -0.1246 0.4079 0.197 Uiso 1 1 calc R A .
H58B H 0.8281 -0.1658 0.4178 0.197 Uiso 1 1 calc R . .
H58C H 0.8744 -0.1633 0.4368 0.197 Uiso 1 1 calc R . .
C59 C 0.8591(3) -0.1737(2) 0.5995(7) 0.099(3) Uani 1 1 d . . .
H59A H 0.8469 -0.1989 0.5836 0.148 Uiso 1 1 calc R A .
H59B H 0.8543 -0.1679 0.6635 0.148 Uiso 1 1 calc R . .
H59C H 0.8876 -0.1752 0.5886 0.148 Uiso 1 1 calc R . .
C60 C 0.9599(2) -0.0547(2) 0.5619(7) 0.092(3) Uani 1 1 d . A .
H60 H 0.9687 -0.0287 0.5867 0.110 Uiso 1 1 calc R . .
C61 C 0.9842(2) -0.0875(3) 0.6111(9) 0.117(4) Uani 1 1 d . . .
H61A H 0.9769 -0.1133 0.5869 0.176 Uiso 1 1 calc R A .
H61B H 0.9786 -0.0866 0.6761 0.176 Uiso 1 1 calc R . .
H61C H 1.0124 -0.0830 0.6010 0.176 Uiso 1 1 calc R . .
C62 C 0.9690(3) -0.0547(4) 0.4612(9) 0.143(5) Uani 1 1 d . . .
H62A H 0.9623 -0.0805 0.4355 0.215 Uiso 1 1 calc R A .
H62B H 0.9971 -0.0494 0.4519 0.215 Uiso 1 1 calc R . .
H62C H 0.9533 -0.0342 0.4312 0.215 Uiso 1 1 calc R . .
C63 C 0.7907(2) -0.0732(2) 0.6145(5) 0.0690(18) Uani 1 1 d . . .
C64 C 0.7719(2) -0.0894(2) 0.6905(6) 0.076(2) Uani 1 1 d . A .
C65 C 0.7305(2) -0.0870(2) 0.6975(7) 0.090(2) Uani 1 1 d . . .
H65 H 0.7180 -0.0974 0.7497 0.108 Uiso 1 1 calc R A .
C66 C 0.7078(3) -0.0700(3) 0.6311(8) 0.102(3) Uani 1 1 d . A .
C67 C 0.7266(3) -0.0555(3) 0.5558(8) 0.110(3) Uani 1 1 d . . .
H67 H 0.7113 -0.0439 0.5092 0.132 Uiso 1 1 calc R A .
C68 C 0.7675(3) -0.0571(3) 0.5450(6) 0.091(2) Uani 1 1 d . A .
C69 C 0.7948(2) -0.1115(2) 0.7622(6) 0.078(2) Uani 1 1 d . . .
H69 H 0.8231 -0.1116 0.7438 0.094 Uiso 1 1 calc R A .
C70 C 0.7920(3) -0.0915(3) 0.8544(6) 0.097(3) Uani 1 1 d . A .
H70A H 0.8015 -0.0643 0.8495 0.145 Uiso 1 1 calc R . .
H70B H 0.8082 -0.1059 0.8982 0.145 Uiso 1 1 calc R . .
H70C H 0.7645 -0.0914 0.8747 0.145 Uiso 1 1 calc R . .
C71 C 0.7811(3) -0.1547(3) 0.7673(7) 0.106(3) Uani 1 1 d . A .
H71A H 0.7973 -0.1689 0.8113 0.159 Uiso 1 1 calc R . .
H71B H 0.7838 -0.1670 0.7077 0.159 Uiso 1 1 calc R . .
H71C H 0.7534 -0.1556 0.7862 0.159 Uiso 1 1 calc R . .
C72 C 0.6615(5) -0.0660(5) 0.6648(15) 0.081(5) Uiso 0.50 1 d P A 1
H72 H 0.6618 -0.0613 0.7316 0.097 Uiso 0.50 1 calc PR A 1
C73 C 0.6393(15) -0.030(3) 0.619(7) 0.120(11) Uani 0.50 1 d P A 1
H73A H 0.6433 -0.0310 0.5531 0.180 Uiso 0.50 1 calc PR A 1
H73B H 0.6498 -0.0052 0.6426 0.180 Uiso 0.50 1 calc PR A 1
H73C H 0.6111 -0.0317 0.6322 0.180 Uiso 0.50 1 calc PR A 1
C74 C 0.6426(7) -0.1033(7) 0.6493(17) 0.110(7) Uiso 0.50 1 d P A 1
H74A H 0.6246 -0.1010 0.5977 0.165 Uiso 0.50 1 calc PR A 1
H74B H 0.6277 -0.1109 0.7033 0.165 Uiso 0.50 1 calc PR A 1
H74C H 0.6626 -0.1233 0.6362 0.165 Uiso 0.50 1 calc PR A 1
C72A C 0.6635(6) -0.0696(6) 0.6200(16) 0.092(6) Uiso 0.50 1 d P A 2
H72A H 0.6563 -0.0695 0.6855 0.111 Uiso 0.50 1 calc PR A 2
C73A C 0.6494(15) -0.033(3) 0.598(7) 0.120(11) Uani 0.50 1 d P A 2
H73D H 0.6699 -0.0129 0.6089 0.180 Uiso 0.50 1 calc PR A 2
H73E H 0.6262 -0.0266 0.6351 0.180 Uiso 0.50 1 calc PR A 2
H73F H 0.6419 -0.0321 0.5338 0.180 Uiso 0.50 1 calc PR A 2
C74A C 0.6464(6) -0.1064(6) 0.5969(16) 0.105(6) Uiso 0.50 1 d P A 2
H74D H 0.6498 -0.1111 0.5319 0.158 Uiso 0.50 1 calc PR A 2
H74E H 0.6183 -0.1060 0.6116 0.158 Uiso 0.50 1 calc PR A 2
H74F H 0.6594 -0.1274 0.6311 0.158 Uiso 0.50 1 calc PR A 2
C75 C 0.7855(3) -0.0436(4) 0.4565(8) 0.131(4) Uani 1 1 d . . .
H75 H 0.8148 -0.0453 0.4629 0.158 Uiso 1 1 calc R A .
C76 C 0.7759(4) -0.0030(4) 0.4265(8) 0.143(5) Uani 1 1 d . A .
H76A H 0.7482 -0.0019 0.4077 0.214 Uiso 1 1 calc R . .
H76B H 0.7929 0.0042 0.3755 0.214 Uiso 1 1 calc R . .
H76C H 0.7802 0.0154 0.4766 0.214 Uiso 1 1 calc R . .
C77 C 0.7726(5) -0.0745(5) 0.3815(9) 0.173(6) Uani 1 1 d . A .
H77A H 0.7492 -0.0648 0.3498 0.260 Uiso 1 1 calc R . .
H77B H 0.7666 -0.0998 0.4103 0.260 Uiso 1 1 calc R . .
H77C H 0.7942 -0.0780 0.3381 0.260 Uiso 1 1 calc R . .
C78 C 0.90946(18) 0.01095(17) 0.6466(5) 0.0589(16) Uani 1 1 d . . .
C79 C 0.8994(2) 0.04452(19) 0.5934(6) 0.070(2) Uani 1 1 d . A .
C80 C 0.9135(2) 0.0814(2) 0.6222(7) 0.083(2) Uani 1 1 d . . .
H80 H 0.9061 0.1040 0.5881 0.099 Uiso 1 1 calc R A .
C81 C 0.9371(2) 0.0870(2) 0.6956(7) 0.079(2) Uani 1 1 d D A .
C82 C 0.9474(2) 0.0529(2) 0.7446(6) 0.075(2) Uani 1 1 d . . .
H82 H 0.9638 0.0557 0.7962 0.090 Uiso 1 1 calc R A .
C83 C 0.93463(18) 0.01574(19) 0.7210(6) 0.0680(19) Uani 1 1 d . A .
C84 C 0.8787(2) 0.0412(2) 0.5031(6) 0.075(2) Uani 1 1 d . . .
H84 H 0.8633 0.0161 0.5031 0.091 Uiso 1 1 calc R A .
C85 C 0.8502(3) 0.0748(3) 0.4802(8) 0.117(4) Uani 1 1 d . A .
H85A H 0.8298 0.0765 0.5269 0.176 Uiso 1 1 calc R . .
H85B H 0.8379 0.0697 0.4214 0.176 Uiso 1 1 calc R . .
H85C H 0.8648 0.0998 0.4777 0.176 Uiso 1 1 calc R . .
C86 C 0.9087(4) 0.0389(4) 0.4274(7) 0.141(5) Uani 1 1 d . A .
H86A H 0.9208 0.0648 0.4184 0.212 Uiso 1 1 calc R . .
H86B H 0.8955 0.0306 0.3715 0.212 Uiso 1 1 calc R . .
H86C H 0.9291 0.0197 0.4432 0.212 Uiso 1 1 calc R . .
C87 C 0.9537(5) 0.1283(4) 0.7119(12) 0.096(5) Uani 0.62 1 d PD A 1
H87 H 0.9358 0.1485 0.6848 0.116 Uiso 0.62 1 calc PR A 1
C88 C 0.9584(5) 0.1359(5) 0.8137(9) 0.094(4) Uiso 0.62 1 d PD A 1
H88A H 0.9370 0.1229 0.8466 0.141 Uiso 0.62 1 calc PR A 1
H88B H 0.9575 0.1643 0.8253 0.141 Uiso 0.62 1 calc PR A 1
H88C H 0.9838 0.1253 0.8343 0.141 Uiso 0.62 1 calc PR A 1
C89 C 0.9959(6) 0.1338(6) 0.6756(14) 0.139(7) Uiso 0.62 1 d PD A 1
H89A H 1.0134 0.1146 0.7042 0.209 Uiso 0.62 1 calc PR A 1
H89B H 1.0050 0.1605 0.6895 0.209 Uiso 0.62 1 calc PR A 1
H89C H 0.9960 0.1299 0.6099 0.209 Uiso 0.62 1 calc PR A 1
C87A C 0.9490(8) 0.1272(5) 0.734(2) 0.096(5) Uani 0.38 1 d PD A 2
H87A H 0.9279 0.1389 0.7729 0.116 Uiso 0.38 1 calc PR A 2
C88A C 0.9891(13) 0.1259(13) 0.782(3) 0.184(16) Uiso 0.38 1 d PD A 2
H88D H 0.9867 0.1109 0.8387 0.276 Uiso 0.38 1 calc PR A 2
H88E H 0.9977 0.1528 0.7959 0.276 Uiso 0.38 1 calc PR A 2
H88F H 1.0086 0.1131 0.7430 0.276 Uiso 0.38 1 calc PR A 2
C89A C 0.9576(10) 0.1525(10) 0.650(2) 0.140(11) Uiso 0.38 1 d PD A 2
H89D H 0.9784 0.1400 0.6138 0.211 Uiso 0.38 1 calc PR A 2
H89E H 0.9663 0.1788 0.6687 0.211 Uiso 0.38 1 calc PR A 2
H89F H 0.9336 0.1548 0.6132 0.211 Uiso 0.38 1 calc PR A 2
C90 C 0.9488(2) -0.0193(2) 0.7765(6) 0.076(2) Uani 1 1 d . . .
H90 H 0.9423 -0.0436 0.7411 0.091 Uiso 1 1 calc R A .
C91 C 0.9285(3) -0.0230(3) 0.8663(7) 0.108(3) Uani 1 1 d . A .
H91A H 0.9318 0.0015 0.9005 0.162 Uiso 1 1 calc R . .
H91B H 0.9401 -0.0449 0.9002 0.162 Uiso 1 1 calc R . .
H91C H 0.9004 -0.0280 0.8566 0.162 Uiso 1 1 calc R . .
C92 C 0.9943(2) -0.0187(3) 0.7891(9) 0.112(3) Uani 1 1 d . A .
H92A H 1.0015 0.0021 0.8322 0.168 Uiso 1 1 calc R . .
H92B H 1.0070 -0.0134 0.7308 0.168 Uiso 1 1 calc R . .
H92C H 1.0031 -0.0442 0.8123 0.168 Uiso 1 1 calc R . .
C101 C 0.7888(15) -0.1595(14) 1.157(3) 0.30(3) Uiso 0.50 1 d PD . .
H10A H 0.7990 -0.1325 1.1548 0.444 Uiso 0.50 1 calc PR . .
H10B H 0.7713 -0.1623 1.2095 0.444 Uiso 0.50 1 calc PR . .
H10C H 0.7741 -0.1651 1.1016 0.444 Uiso 0.50 1 calc PR . .
C102 C 0.8210(13) -0.1866(16) 1.165(3) 0.28(2) Uiso 0.50 1 d PD . .
H10D H 0.8153 -0.2061 1.2134 0.335 Uiso 0.50 1 calc PR . .
H10E H 0.8453 -0.1722 1.1821 0.335 Uiso 0.50 1 calc PR . .
C103 C 0.8266(11) -0.2064(15) 1.080(3) 0.32(3) Uiso 0.50 1 d PD . .
H10F H 0.8466 -0.1923 1.0437 0.379 Uiso 0.50 1 calc PR . .
H10G H 0.8362 -0.2336 1.0908 0.379 Uiso 0.50 1 calc PR . .
C104 C 0.7902(12) -0.2078(12) 1.032(3) 0.29(3) Uiso 0.50 1 d PD . .
H10H H 0.7856 -0.1821 1.0018 0.346 Uiso 0.50 1 calc PR . .
H10I H 0.7683 -0.2124 1.0747 0.346 Uiso 0.50 1 calc PR . .
C105 C 0.7903(9) -0.2384(15) 0.965(3) 0.32(3) Uiso 0.50 1 d PD . .
H10J H 0.8051 -0.2614 0.9880 0.389 Uiso 0.50 1 calc PR . .
H10K H 0.8036 -0.2289 0.9094 0.389 Uiso 0.50 1 calc PR . .
C106 C 0.7500 -0.2500 0.943(4) 0.45(3) Uiso 1 2 d SD . .
H10L H 0.7319 -0.2289 0.9607 0.674 Uiso 0.50 1 calc PR . .
H10M H 0.7433 -0.2741 0.9765 0.674 Uiso 0.50 1 calc PR . .
H10N H 0.7478 -0.2549 0.8781 0.674 Uiso 0.50 1 calc PR . .

loop_
_atom_site_aniso_label
_atom_site_aniso_U_11
_atom_site_aniso_U_22
_atom_site_aniso_U_33
_atom_site_aniso_U_23
_atom_site_aniso_U_13
_atom_site_aniso_U_12
Sn1 0.0483(4) 0.0539(4) 0.0517(4) -0.0008(3) 0.0046(3) 0.0078(3)
Sn2 0.0590(4) 0.0685(4) 0.0559(4) -0.0037(3) -0.0007(3) 0.0242(3)
Sn1A 0.054(3) 0.061(3) 0.072(3) -0.014(2) 0.000(2) 0.014(2)
Sn2A 0.059(2) 0.065(2) 0.079(2) 0.003(2) 0.0155(19) 0.002(2)
C1 0.045(3) 0.049(3) 0.046(3) 0.001(2) 0.002(2) 0.007(2)
C2 0.062(4) 0.063(4) 0.044(3) -0.004(3) -0.006(3) 0.020(3)
C3 0.087(5) 0.086(5) 0.041(3) -0.001(3) -0.004(3) 0.040(4)
C4 0.073(4) 0.069(4) 0.046(3) -0.003(3) 0.004(3) 0.029(3)
C5 0.048(3) 0.055(3) 0.047(3) 0.007(3) 0.003(3) 0.008(3)
C6 0.039(3) 0.046(3) 0.042(3) 0.004(2) 0.003(2) -0.001(2)
C7 0.141(15) 0.046(15) 0.040(4) 0.001(6) -0.006(6) 0.056(17)
C7A 0.141(15) 0.046(15) 0.040(4) 0.001(6) -0.006(6) 0.056(17)
C10 0.052(3) 0.058(3) 0.051(3) 0.004(3) 0.004(3) 0.016(3)
C11 0.059(4) 0.080(5) 0.080(5) 0.005(4) 0.008(4) 0.017(3)
C12 0.076(5) 0.058(4) 0.085(5) 0.005(4) 0.011(4) 0.015(3)
C13 0.073(4) 0.067(4) 0.050(4) 0.002(3) -0.004(3) 0.026(3)
C14 0.072(4) 0.068(4) 0.052(4) 0.010(3) -0.005(3) 0.023(3)
C15 0.088(6) 0.080(5) 0.068(5) 0.016(4) 0.002(4) 0.021(4)
C16 0.096(6) 0.092(6) 0.076(5) 0.020(4) -0.001(4) 0.036(5)
C17 0.071(5) 0.088(6) 0.084(5) 0.015(4) -0.005(4) 0.025(4)
C18 0.071(4) 0.071(4) 0.058(4) 0.001(3) -0.012(3) 0.024(3)
C19 0.105(6) 0.064(6) 0.041(9) 0.024(6) -0.019(5) 0.008(4)
C19A 0.105(6) 0.064(6) 0.041(9) 0.024(6) -0.019(5) 0.008(4)
C22 0.110(7) 0.109(7) 0.109(8) 0.032(6) 0.004(6) 0.049(6)
C22A 0.110(7) 0.109(7) 0.109(8) 0.032(6) 0.004(6) 0.049(6)
C25 0.082(5) 0.073(5) 0.081(5) -0.001(4) -0.018(4) 0.020(4)
C26 0.088(6) 0.090(6) 0.092(6) 0.000(5) -0.007(5) -0.007(4)
C27 0.112(7) 0.106(7) 0.103(7) -0.022(6) -0.035(6) 0.029(6)
C28 0.040(3) 0.043(3) 0.041(3) 0.002(2) 0.004(2) 0.004(2)
C29 0.044(3) 0.046(3) 0.045(3) -0.001(2) 0.002(2) -0.002(2)
C30 0.064(4) 0.054(3) 0.047(3) 0.010(3) 0.004(3) -0.003(3)
C31 0.057(4) 0.061(4) 0.048(3) 0.004(3) -0.007(3) 0.007(3)
C32 0.046(3) 0.058(4) 0.063(4) -0.003(3) -0.013(3) -0.001(3)
C33 0.041(3) 0.046(3) 0.055(3) 0.004(3) -0.004(3) 0.001(2)
C34 0.059(4) 0.058(4) 0.051(3) 0.004(3) 0.001(3) -0.014(3)
C35 0.051(4) 0.082(5) 0.086(5) 0.002(4) -0.001(3) -0.012(3)
C36 0.077(4) 0.057(4) 0.078(5) 0.000(3) 0.005(4) -0.012(3)
C37 0.083(5) 0.093(5) 0.056(4) 0.000(4) -0.015(4) -0.003(4)
C38 0.150(10) 0.200(13) 0.070(6) 0.001(7) -0.029(6) -0.054(9)
C39 0.195(12) 0.133(9) 0.079(6) 0.019(6) -0.063(7) 0.031(8)
C40 0.066(4) 0.080(5) 0.076(5) 0.025(4) -0.018(4) -0.026(4)
C41 0.123(8) 0.057(5) 0.201(12) 0.032(6) 0.008(8) -0.019(5)
C42 0.086(6) 0.098(6) 0.138(9) 0.024(6) 0.036(6) -0.023(5)
C51 0.055(3) 0.049(3) 0.060(4) 0.003(3) 0.011(3) 0.011(3)
C52 0.069(4) 0.055(4) 0.062(4) 0.010(3) 0.010(3) 0.001(3)
C53 0.083(5) 0.051(4) 0.066(4) 0.004(3) 0.008(4) 0.001(3)
C54 0.094(5) 0.048(4) 0.082(5) 0.006(3) 0.023(4) 0.027(4)
C55 0.064(4) 0.052(4) 0.089(5) 0.014(3) 0.027(4) 0.017(3)
C56 0.057(4) 0.049(3) 0.073(4) 0.008(3) 0.016(3) 0.011(3)
C57 0.122(7) 0.060(4) 0.080(5) -0.001(4) 0.008(5) -0.004(4)
C58 0.205(13) 0.085(6) 0.105(8) -0.028(6) -0.002(8) -0.001(7)
C59 0.131(8) 0.048(4) 0.117(7) 0.009(4) 0.007(6) 0.002(4)
C60 0.068(5) 0.073(5) 0.134(8) 0.013(5) 0.045(5) 0.019(4)
C61 0.065(5) 0.081(6) 0.205(12) 0.011(6) 0.028(6) 0.031(4)
C62 0.123(9) 0.145(10) 0.161(11) 0.022(8) 0.084(8) 0.032(7)
C63 0.062(4) 0.064(4) 0.082(5) 0.003(4) -0.002(4) 0.000(3)
C64 0.066(4) 0.062(4) 0.100(6) 0.006(4) 0.012(4) -0.006(3)
C65 0.062(5) 0.079(5) 0.128(7) 0.016(5) 0.008(5) -0.006(4)
C66 0.067(5) 0.091(6) 0.149(9) 0.023(6) -0.006(6) -0.016(4)
C67 0.087(6) 0.118(8) 0.124(8) 0.029(6) -0.036(6) -0.015(5)
C68 0.082(6) 0.097(6) 0.095(6) 0.013(5) -0.008(5) -0.010(4)
C69 0.068(4) 0.076(5) 0.091(6) 0.021(4) 0.019(4) -0.005(4)
C70 0.099(6) 0.097(6) 0.095(6) 0.017(5) 0.009(5) 0.006(5)
C71 0.111(7) 0.078(5) 0.129(8) 0.027(5) 0.030(6) -0.002(5)
C73 0.04(2) 0.121(13) 0.19(4) 0.006(19) 0.02(2) 0.00(2)
C73A 0.04(2) 0.121(13) 0.19(4) 0.006(19) 0.02(2) 0.00(2)
C75 0.097(7) 0.207(14) 0.090(7) 0.034(8) -0.015(6) 0.007(8)
C76 0.175(12) 0.151(11) 0.101(8) 0.044(8) -0.040(8) -0.039(9)
C77 0.225(17) 0.190(15) 0.104(10) 0.023(10) 0.010(10) 0.049(13)
C78 0.046(3) 0.046(3) 0.084(5) 0.008(3) 0.016(3) 0.009(3)
C79 0.057(4) 0.051(4) 0.101(6) 0.015(4) 0.026(4) 0.011(3)
C80 0.072(5) 0.048(4) 0.129(8) 0.016(4) 0.024(5) 0.007(3)
C81 0.062(4) 0.055(4) 0.120(7) 0.001(4) 0.029(5) 0.004(3)
C82 0.051(4) 0.068(5) 0.107(6) -0.005(4) 0.008(4) 0.002(3)
C83 0.047(3) 0.054(4) 0.104(6) 0.004(4) 0.017(4) 0.010(3)
C84 0.071(4) 0.063(4) 0.093(6) 0.024(4) 0.011(4) 0.002(3)
C85 0.107(7) 0.092(6) 0.153(10) 0.041(6) -0.023(7) 0.016(5)
C86 0.157(11) 0.175(12) 0.091(7) 0.028(8) 0.023(7) 0.033(9)
C87 0.076(7) 0.059(5) 0.154(15) 0.004(6) 0.053(7) -0.001(4)
C87A 0.076(7) 0.059(5) 0.154(15) 0.004(6) 0.053(7) -0.001(4)
C90 0.056(4) 0.065(4) 0.106(6) 0.002(4) 0.002(4) 0.016(3)
C91 0.125(8) 0.089(6) 0.111(7) 0.030(5) 0.008(6) 0.040(6)
C92 0.058(5) 0.092(6) 0.186(11) 0.011(7) -0.016(6) 0.016(4)

loop_
_atom_type_symbol
_atom_type_description
_atom_type_scat_dispersion_real
_atom_type_scat_dispersion_imag
_atom_type_scat_source
C C -0.0020 0.0020 'International Tables Vol C Tables 4.2.6.8 and 6.1.1.4'
H H 0.0000 0.0000 'International Tables Vol C Tables 4.2.6.8 and 6.1.1.4'
Sn Sn -0.8299 1.6690 'International Tables Vol C Tables 4.2.6.8 and 6.1.1.4'

loop_
_geom_angle_atom_site_label_1
_geom_angle_atom_site_label_2
_geom_angle_atom_site_label_3
_geom_angle
C1 Sn1 Sn2 126.44(15)
C51 Sn2 Sn1 106.37(17)
C1 Sn1A Sn2A 125.5(4)
C51 Sn2A Sn1A 109.7(3)
C2 C1 C6 120.2(5)
C2 C1 Sn1A 113.2(5)
C6 C1 Sn1A 126.4(5)
C2 C1 Sn1 118.1(4)
C6 C1 Sn1 121.2(4)
C1 C2 C3 119.8(5)
C1 C2 C13 120.5(5)
C3 C2 C13 119.7(5)
C4 C3 C2 118.2(6)
C4 C3 C7A 113.0(12)
C2 C3 C7A 127.7(14)
C4 C3 C7 123.5(14)
C2 C3 C7 117.7(12)
C5 C4 C3 123.4(6)
C5 C4 H4 118.3
C3 C4 H4 118.3
C4 C5 C6 118.1(5)
C4 C5 C10 118.8(5)
C6 C5 C10 123.1(5)
C1 C6 C5 120.1(5)
C1 C6 C28 121.0(5)
C5 C6 C28 118.8(5)
C9 C7 C3 105.5(14)
C9 C7 C8 105(2)
C3 C7 C8 111(2)
C9 C7 H7 111.7
C3 C7 H7 111.7
C8 C7 H7 111.7
C7 C8 H8A 109.5
C7 C8 H8B 109.5
H8A C8 H8B 109.5
C7 C8 H8C 109.5
H8A C8 H8C 109.5
H8B C8 H8C 109.5
C7 C9 H9A 109.5
C7 C9 H9B 109.5
H9A C9 H9B 109.5
C7 C9 H9C 109.5
H9A C9 H9C 109.5
H9B C9 H9C 109.5
C8A C7A C9A 112.4(17)
C8A C7A C3 112(3)
C9A C7A C3 119.6(16)
C8A C7A H7A 103.5
C9A C7A H7A 103.5
C3 C7A H7A 103.5
C7A C8A H8A1 109.5
C7A C8A H8A2 109.5
H8A1 C8A H8A2 109.5
C7A C8A H8A3 109.5
H8A1 C8A H8A3 109.5
H8A2 C8A H8A3 109.5
C7A C9A H9A1 109.5
C7A C9A H9A2 109.5
H9A1 C9A H9A2 109.5
C7A C9A H9A3 109.5
H9A1 C9A H9A3 109.5
H9A2 C9A H9A3 109.5
C11 C10 C5 111.5(5)
C11 C10 C12 108.7(5)
C5 C10 C12 111.5(5)
C11 C10 H10 108.3
C5 C10 H10 108.3
C12 C10 H10 108.3
C10 C11 H11A 109.5
C10 C11 H11B 109.5
H11A C11 H11B 109.5
C10 C11 H11C 109.5
H11A C11 H11C 109.5
H11B C11 H11C 109.5
C10 C12 H12A 109.5
C10 C12 H12B 109.5
H12A C12 H12B 109.5
C10 C12 H12C 109.5
H12A C12 H12C 109.5
H12B C12 H12C 109.5
C18 C13 C14 118.8(6)
C18 C13 C2 123.0(7)
C14 C13 C2 118.2(6)
C15 C14 C13 118.7(7)
C15 C14 C19 125.6(10)
C13 C14 C19 114.5(9)
C15 C14 C19A 115.7(8)
C13 C14 C19A 125.5(7)
C14 C15 C16 122.7(8)
C14 C15 H15 118.7
C16 C15 H15 118.7
C17 C16 C15 117.4(7)
C17 C16 C22 122.9(9)
C15 C16 C22 119.6(9)
C16 C17 C18 122.2(8)
C16 C17 H17 118.9
C18 C17 H17 118.9
C17 C18 C13 120.0(7)
C17 C18 C25 117.8(7)
C13 C18 C25 122.2(6)
C21 C19 C20 110.1(13)
C21 C19 C14 108.5(17)
C20 C19 C14 104.7(16)
C21 C19 H19 111.1
C20 C19 H19 111.1
C14 C19 H19 111.1
C19 C20 H20A 109.5
C19 C20 H20B 109.5
H20A C20 H20B 109.5
C19 C20 H20C 109.5
H20A C20 H20C 109.5
H20B C20 H20C 109.5
C19 C21 H21A 109.5
C19 C21 H21B 109.5
H21A C21 H21B 109.5
C19 C21 H21C 109.5
H21A C21 H21C 109.5
H21B C21 H21C 109.5
C21A C19A C14 118.2(8)
C21A C19A C20A 108.7(10)
C14 C19A C20A 113.9(10)
C21A C19A H19A 104.9
C14 C19A H19A 104.9
C20A C19A H19A 104.9
C19A C20A H20D 109.5
C19A C20A H20E 109.5
H20D C20A H20E 109.5
C19A C20A H20F 109.5
H20D C20A H20F 109.5
H20E C20A H20F 109.5
C19A C21A H21D 109.5
C19A C21A H21E 109.5
H21D C21A H21E 109.5
C19A C21A H21F 109.5
H21D C21A H21F 109.5
H21E C21A H21F 109.5
C24 C22 C23 132.2(12)
C24 C22 C16 114.3(12)
C23 C22 C16 113.5(11)
C24 C22 H22 90.5
C23 C22 H22 90.5
C16 C22 H22 90.5
C22 C23 H23A 109.5
C22 C23 H23B 109.5
H23A C23 H23B 109.5
C22 C23 H23C 109.5
H23A C23 H23C 109.5
H23B C23 H23C 109.5
C22 C24 H24A 109.5
C22 C24 H24B 109.5
H24A C24 H24B 109.5
C22 C24 H24C 109.5
H24A C24 H24C 109.5
H24B C24 H24C 109.5
H23D C23A H23E 109.5
H23D C23A H23F 109.5
H23E C23A H23F 109.5
H24D C24A H24E 109.5
H24D C24A H24F 109.5
H24E C24A H24F 109.5
C18 C25 C26 112.4(6)
C18 C25 C27 110.8(7)
C26 C25 C27 108.5(7)
C18 C25 H25 108.4
C26 C25 H25 108.4
C27 C25 H25 108.4
C25 C26 H26A 109.5
C25 C26 H26B 109.5
H26A C26 H26B 109.5
C25 C26 H26C 109.5
H26A C26 H26C 109.5
H26B C26 H26C 109.5
C25 C27 H27A 109.5
C25 C27 H27B 109.5
H27A C27 H27B 109.5
C25 C27 H27C 109.5
H27A C27 H27C 109.5
H27B C27 H27C 109.5
C33 C28 C29 119.3(5)
C33 C28 C6 119.9(5)
C29 C28 C6 120.7(5)
C30 C29 C28 119.1(5)
C30 C29 C34 119.4(5)
C28 C29 C34 121.6(5)
C29 C30 C31 122.8(6)
C29 C30 H30 118.6
C31 C30 H30 118.6
C32 C31 C30 116.9(6)
C32 C31 C37 124.7(6)
C30 C31 C37 118.4(6)
C31 C32 C33 123.5(6)
C31 C32 H32 118.3
C33 C32 H32 118.3
C32 C33 C28 118.4(5)
C32 C33 C40 120.0(5)
C28 C33 C40 121.6(5)
C35 C34 C36 110.3(5)
C35 C34 C29 111.0(5)
C36 C34 C29 111.7(5)
C35 C34 H34 107.9
C36 C34 H34 107.9
C29 C34 H34 107.9
C34 C35 H35A 109.5
C34 C35 H35B 109.5
H35A C35 H35B 109.5
C34 C35 H35C 109.5
H35A C35 H35C 109.5
H35B C35 H35C 109.5
C34 C36 H36A 109.5
C34 C36 H36B 109.5
H36A C36 H36B 109.5
C34 C36 H36C 109.5
H36A C36 H36C 109.5
H36B C36 H36C 109.5
C39 C37 C38 112.5(9)
C39 C37 C31 112.2(7)
C38 C37 C31 113.7(7)
C39 C37 H37 105.9
C38 C37 H37 105.9
C31 C37 H37 105.9
C37 C38 H38A 109.5
C37 C38 H38B 109.5
H38A C38 H38B 109.5
C37 C38 H38C 109.5
H38A C38 H38C 109.5
H38B C38 H38C 109.5
C37 C39 H39A 109.5
C37 C39 H39B 109.5
H39A C39 H39B 109.5
C37 C39 H39C 109.5
H39A C39 H39C 109.5
H39B C39 H39C 109.5
C41 C40 C33 112.4(7)
C41 C40 C42 110.1(7)
C33 C40 C42 110.9(6)
C41 C40 H40 107.8
C33 C40 H40 107.8
C42 C40 H40 107.8
C40 C41 H41A 109.5
C40 C41 H41B 109.5
H41A C41 H41B 109.5
C40 C41 H41C 109.5
H41A C41 H41C 109.5
H41B C41 H41C 109.5
C40 C42 H42A 109.5
C40 C42 H42B 109.5
H42A C42 H42B 109.5
C40 C42 H42C 109.5
H42A C42 H42C 109.5
H42B C42 H42C 109.5
C56 C51 C52 119.9(5)
C56 C51 Sn2A 135.7(5)
C52 C51 Sn2A 104.4(4)
C56 C51 Sn2 119.3(4)
C52 C51 Sn2 119.4(4)
C53 C52 C51 119.7(6)
C53 C52 C63 122.5(6)
C51 C52 C63 117.5(6)
C54 C53 C52 118.1(6)
C54 C53 C57 118.0(7)
C52 C53 C57 123.8(7)
C55 C54 C53 123.7(6)
C55 C54 H54 118.1
C53 C54 H54 118.1
C54 C55 C56 118.2(6)
C54 C55 C60 118.1(6)
C56 C55 C60 123.7(7)
C51 C56 C55 120.2(6)
C51 C56 C78 116.6(5)
C55 C56 C78 123.1(6)
C58 C57 C53 112.8(7)
C58 C57 C59 108.9(8)
C53 C57 C59 109.9(7)
C58 C57 H57 108.4
C53 C57 H57 108.4
C59 C57 H57 108.4
C57 C58 H58A 109.5
C57 C58 H58B 109.5
H58A C58 H58B 109.5
C57 C58 H58C 109.5
H58A C58 H58C 109.5
H58B C58 H58C 109.5
C57 C59 H59A 109.5
C57 C59 H59B 109.5
H59A C59 H59B 109.5
C57 C59 H59C 109.5
H59A C59 H59C 109.5
H59B C59 H59C 109.5
C62 C60 C55 112.0(9)
C62 C60 C61 110.4(8)
C55 C60 C61 111.9(6)
C62 C60 H60 107.4
C55 C60 H60 107.4
C61 C60 H60 107.4
C60 C61 H61A 109.5
C60 C61 H61B 109.5
H61A C61 H61B 109.5
C60 C61 H61C 109.5
H61A C61 H61C 109.5
H61B C61 H61C 109.5
C60 C62 H62A 109.5
C60 C62 H62B 109.5
H62A C62 H62B 109.5
C60 C62 H62C 109.5
H62A C62 H62C 109.5
H62B C62 H62C 109.5
C68 C63 C64 119.0(7)
C68 C63 C52 119.6(7)
C64 C63 C52 121.3(7)
C63 C64 C65 119.1(8)
C63 C64 C69 121.6(6)
C65 C64 C69 119.2(7)
C66 C65 C64 122.1(9)
C66 C65 H65 119.0
C64 C65 H65 118.9
C67 C66 C65 117.8(8)
C67 C66 C72A 111.8(12)
C65 C66 C72A 129.7(12)
C67 C66 C72 131.1(11)
C65 C66 C72 110.6(11)
C66 C67 C68 122.6(9)
C66 C67 H67 118.7
C68 C67 H67 118.7
C67 C68 C63 119.2(8)
C67 C68 C75 119.0(9)
C63 C68 C75 121.7(8)
C64 C69 C70 112.0(7)
C64 C69 C71 110.6(7)
C70 C69 C71 111.2(7)
C64 C69 H69 107.6
C70 C69 H69 107.6
C71 C69 H69 107.6
C69 C70 H70A 109.5
C69 C70 H70B 109.5
H70A C70 H70B 109.5
C69 C70 H70C 109.5
H70A C70 H70C 109.5
H70B C70 H70C 109.5
C69 C71 H71A 109.5
C69 C71 H71B 109.5
H71A C71 H71B 109.5
C69 C71 H71C 109.5
H71A C71 H71C 109.5
H71B C71 H71C 109.5
C74 C72 C73 113(4)
C74 C72 C66 107.7(15)
C73 C72 C66 113(2)
C74 C72 H72 107.6
C73 C72 H72 107.6
C66 C72 H72 107.6
C72 C73 H73A 109.5
C72 C73 H73B 109.5
H73A C73 H73B 109.5
C72 C73 H73C 109.5
H73A C73 H73C 109.5
H73B C73 H73C 109.5
C72 C74 H74A 109.5
C72 C74 H74B 109.5
H74A C74 H74B 109.5
C72 C74 H74C 109.5
H74A C74 H74C 109.5
H74B C74 H74C 109.5
C73A C72A C74A 127(4)
C73A C72A C66 112(3)
C74A C72A C66 115.2(17)
C73A C72A H72A 98.0
C74A C72A H72A 98.0
C66 C72A H72A 98.0
C72A C73A H73D 109.5
C72A C73A H73E 109.5
H73D C73A H73E 109.5
C72A C73A H73F 109.5
H73D C73A H73F 109.5
H73E C73A H73F 109.5
C72A C74A H74D 109.5
C72A C74A H74E 109.5
H74D C74A H74E 109.5
C72A C74A H74F 109.5
H74D C74A H74F 109.5
H74E C74A H74F 109.5
C76 C75 C68 116.9(11)
C76 C75 C77 110.2(9)
C68 C75 C77 107.0(11)
C76 C75 H75 107.5
C68 C75 H75 107.5
C77 C75 H75 107.5
C75 C76 H76A 109.5
C75 C76 H76B 109.5
H76A C76 H76B 109.5
C75 C76 H76C 109.5
H76A C76 H76C 109.5
H76B C76 H76C 109.5
C75 C77 H77A 109.5
C75 C77 H77B 109.5
H77A C77 H77B 109.5
C75 C77 H77C 109.5
H77A C77 H77C 109.5
H77B C77 H77C 109.5
C83 C78 C79 119.0(6)
C83 C78 C56 121.3(6)
C79 C78 C56 119.6(7)
C80 C79 C78 117.6(8)
C80 C79 C84 119.4(7)
C78 C79 C84 122.6(7)
C81 C80 C79 124.4(7)
C81 C80 H80 117.8
C79 C80 H80 117.8
C80 C81 C82 116.1(7)
C80 C81 C87 118.1(10)
C82 C81 C87 125.4(11)
C80 C81 C87A 125.1(15)
C82 C81 C87A 118.3(16)
C83 C82 C81 122.9(8)
C83 C82 H82 118.5
C81 C82 H82 118.5
C82 C83 C78 119.7(7)
C82 C83 C90 118.6(7)
C78 C83 C90 121.7(6)
C79 C84 C86 110.2(7)
C79 C84 C85 115.6(7)
C86 C84 C85 107.4(8)
C79 C84 H84 107.8
C86 C84 H84 107.8
C85 C84 H84 107.8
C84 C85 H85A 109.5
C84 C85 H85B 109.5
H85A C85 H85B 109.5
C84 C85 H85C 109.5
H85A C85 H85C 109.5
H85B C85 H85C 109.5
C84 C86 H86A 109.5
C84 C86 H86B 109.5
H86A C86 H86B 109.5
C84 C86 H86C 109.5
H86A C86 H86C 109.5
H86B C86 H86C 109.5
C81 C87 C88 110.3(12)
C81 C87 C89 113.6(12)
C88 C87 C89 103.0(13)
C81 C87 H87 109.9
C88 C87 H87 109.9
C89 C87 H87 109.9
C87 C88 H88A 109.5
C87 C88 H88B 109.5
H88A C88 H88B 109.5
C87 C88 H88C 109.5
H88A C88 H88C 109.5
H88B C88 H88C 109.5
C87 C89 H89A 109.5
C87 C89 H89B 109.5
H89A C89 H89B 109.5
C87 C89 H89C 109.5
H89A C89 H89C 109.5
H89B C89 H89C 109.5
C81 C87A C88A 112(3)
C81 C87A C89A 104(2)
C88A C87A C89A 102.8(15)
C81 C87A H87A 112.3
C88A C87A H87A 112.3
C89A C87A H87A 112.3
C87A C88A H88D 109.5
C87A C88A H88E 109.5
H88D C88A H88E 109.5
C87A C88A H88F 109.5
H88D C88A H88F 109.5
H88E C88A H88F 109.5
C87A C89A H89D 109.5
C87A C89A H89E 109.5
H89D C89A H89E 109.5
C87A C89A H89F 109.5
H89D C89A H89F 109.5
H89E C89A H89F 109.5
C91 C90 C83 113.4(6)
C91 C90 C92 110.5(8)
C83 C90 C92 111.6(7)
C91 C90 H90 107.0
C83 C90 H90 107.0
C92 C90 H90 107.0
C90 C91 H91A 109.5
C90 C91 H91B 109.5
H91A C91 H91B 109.5
C90 C91 H91C 109.5
H91A C91 H91C 109.5
H91B C91 H91C 109.5
C90 C92 H92A 109.5
C90 C92 H92B 109.5
H92A C92 H92B 109.5
C90 C92 H92C 109.5
H92A C92 H92C 109.5
H92B C92 H92C 109.5
C102 C101 H10A 109.5
C102 C101 H10B 109.5
H10A C101 H10B 109.5
C102 C101 H10C 109.5
H10A C101 H10C 109.5
H10B C101 H10C 109.5
C101 C102 C103 109(2)
C101 C102 H10D 109.9
C103 C102 H10D 109.9
C101 C102 H10E 109.9
C103 C102 H10E 109.9
H10D C102 H10E 108.3
C104 C103 C102 110(2)
C104 C103 H10F 109.7
C102 C103 H10F 109.7
C104 C103 H10G 109.7
C102 C103 H10G 109.7
H10F C103 H10G 108.2
C103 C104 C105 111(3)
C103 C104 H10H 109.3
C105 C104 H10H 109.3
C103 C104 H10I 109.3
C105 C104 H10I 109.3
H10H C104 H10I 108.0
C104 C105 C106 110(3)
C104 C105 H10J 109.6
C106 C105 H10J 109.6
C104 C105 H10K 109.6
C106 C105 H10K 109.6
H10J C105 H10K 108.2
C105 C106 H10L 109.5
C105 C106 H10M 109.5
H10L C106 H10M 109.5
C105 C106 H10N 109.5
H10L C106 H10N 109.5
H10M C106 H10N 109.5

loop_
_geom_bond_atom_site_label_1
_geom_bond_atom_site_label_2
_geom_bond_distance
Sn1 C1 2.228(5)
Sn1 Sn2 2.9157(10)
Sn2 C51 2.247(6)
Sn1A C1 2.196(9)
Sn1A Sn2A 2.967(8)
Sn2A C51 2.179(8)
C1 C2 1.399(8)
C1 C6 1.399(7)
C2 C3 1.413(9)
C2 C13 1.508(8)
C3 C4 1.393(9)
C3 C7A 1.552(12)
C3 C7 1.553(12)
C4 C5 1.368(9)
C4 H4 0.9500
C5 C6 1.420(8)
C5 C10 1.522(8)
C6 C28 1.512(7)
C7 C9 1.52(3)
C7 C8 1.63(5)
C7 H7 1.0000
C8 H8A 0.9800
C8 H8B 0.9800
C8 H8C 0.9800
C9 H9A 0.9800
C9 H9B 0.9800
C9 H9C 0.9800
C7A C8A 1.47(5)
C7A C9A 1.50(3)
C7A H7A 1.0000
C8A H8A1 0.9800
C8A H8A2 0.9800
C8A H8A3 0.9800
C9A H9A1 0.9800
C9A H9A2 0.9800
C9A H9A3 0.9800
C10 C11 1.520(9)
C10 C12 1.537(9)
C10 H10 1.0000
C11 H11A 0.9800
C11 H11B 0.9800
C11 H11C 0.9800
C12 H12A 0.9800
C12 H12B 0.9800
C12 H12C 0.9800
C13 C18 1.400(10)
C13 C14 1.433(10)
C14 C15 1.383(9)
C14 C19 1.544(13)
C14 C19A 1.551(12)
C15 C16 1.403(12)
C15 H15 0.9500
C16 C17 1.384(12)
C16 C22 1.524(11)
C17 C18 1.392(10)
C17 H17 0.9500
C18 C25 1.524(11)
C19 C21 1.534(12)
C19 C20 1.539(12)
C19 H19 1.0000
C20 H20A 0.9800
C20 H20B 0.9800
C20 H20C 0.9800
C21 H21A 0.9800
C21 H21B 0.9800
C21 H21C 0.9800
C19A C21A 1.539(11)
C19A C20A 1.552(11)
C19A H19A 1.0000
C20A H20D 0.9800
C20A H20E 0.9800
C20A H20F 0.9800
C21A H21D 0.9800
C21A H21E 0.9800
C21A H21F 0.9800
C22 C24 1.410(11)
C22 C23 1.420(10)
C22 H22 1.0000
C23 H23A 0.9800
C23 H23B 0.9800
C23 H23C 0.9800
C24 H24A 0.9800
C24 H24B 0.9800
C24 H24C 0.9800
C23A H23D 0.9800
C23A H23E 0.9800
C23A H23F 0.9800
C24A H24D 0.9800
C24A H24E 0.9800
C24A H24F 0.9800
C25 C26 1.530(12)
C25 C27 1.536(11)
C25 H25 1.0000
C26 H26A 0.9800
C26 H26B 0.9800
C26 H26C 0.9800
C27 H27A 0.9800
C27 H27B 0.9800
C27 H27C 0.9800
C28 C33 1.402(8)
C28 C29 1.410(8)
C29 C30 1.384(8)
C29 C34 1.533(8)
C30 C31 1.385(9)
C30 H30 0.9500
C31 C32 1.371(9)
C31 C37 1.540(9)
C32 C33 1.398(9)
C32 H32 0.9500
C33 C40 1.526(9)
C34 C35 1.531(9)
C34 C36 1.530(9)
C34 H34 1.0000
C35 H35A 0.9800
C35 H35B 0.9800
C35 H35C 0.9800
C36 H36A 0.9800
C36 H36B 0.9800
C36 H36C 0.9800
C37 C39 1.465(12)
C37 C38 1.483(13)
C37 H37 1.0000
C38 H38A 0.9800
C38 H38B 0.9800
C38 H38C 0.9800
C39 H39A 0.9800
C39 H39B 0.9800
C39 H39C 0.9800
C40 C41 1.522(12)
C40 C42 1.540(11)
C40 H40 1.0000
C41 H41A 0.9800
C41 H41B 0.9800
C41 H41C 0.9800
C42 H42A 0.9800
C42 H42B 0.9800
C42 H42C 0.9800
C51 C56 1.399(9)
C51 C52 1.430(9)
C52 C53 1.397(9)
C52 C63 1.497(9)
C53 C54 1.391(10)
C53 C57 1.526(10)
C54 C55 1.382(10)
C54 H54 0.9500
C55 C56 1.406(9)
C55 C60 1.525(10)
C56 C78 1.507(9)
C57 C58 1.508(13)
C57 C59 1.555(11)
C57 H57 1.0000
C58 H58A 0.9800
C58 H58B 0.9800
C58 H58C 0.9800
C59 H59A 0.9800
C59 H59B 0.9800
C59 H59C 0.9800
C60 C62 1.520(15)
C60 C61 1.565(12)
C60 H60 1.0000
C61 H61A 0.9800
C61 H61B 0.9800
C61 H61C 0.9800
C62 H62A 0.9800
C62 H62B 0.9800
C62 H62C 0.9800
C63 C68 1.403(11)
C63 C64 1.404(10)
C64 C65 1.412(10)
C64 C69 1.513(11)
C65 C66 1.375(13)
C65 H65 0.9500
C66 C67 1.376(14)
C66 C72A 1.51(2)
C66 C72 1.65(2)
C67 C68 1.398(13)
C67 H67 0.9500
C68 C75 1.515(14)
C69 C70 1.525(12)
C69 C71 1.538(11)
C69 H69 1.0000
C70 H70A 0.9800
C70 H70B 0.9800
C70 H70C 0.9800
C71 H71A 0.9800
C71 H71B 0.9800
C71 H71C 0.9800
C72 C74 1.44(3)
C72 C73 1.59(10)
C72 H72 1.0000
C73 H73A 0.9800
C73 H73B 0.9800
C73 H73C 0.9800
C74 H74A 0.9800
C74 H74B 0.9800
C74 H74C 0.9800
C72A C73A 1.39(10)
C72A C74A 1.42(3)
C72A H72A 1.0000
C73A H73D 0.9800
C73A H73E 0.9800
C73A H73F 0.9800
C74A H74D 0.9800
C74A H74E 0.9800
C74A H74F 0.9800
C75 C76 1.481(16)
C75 C77 1.588(18)
C75 H75 1.0000
C76 H76A 0.9800
C76 H76B 0.9800
C76 H76C 0.9800
C77 H77A 0.9800
C77 H77B 0.9800
C77 H77C 0.9800
C78 C83 1.402(10)
C78 C79 1.426(9)
C79 C80 1.407(11)
C79 C84 1.513(11)
C80 C81 1.361(12)
C80 H80 0.9500
C81 C82 1.409(11)
C81 C87 1.528(12)
C81 C87A 1.530(13)
C82 C83 1.380(10)
C82 H82 0.9500
C83 C90 1.523(10)
C84 C86 1.514(13)
C84 C85 1.533(11)
C84 H84 1.0000
C85 H85A 0.9800
C85 H85B 0.9800
C85 H85C 0.9800
C86 H86A 0.9800
C86 H86B 0.9800
C86 H86C 0.9800
C87 C88 1.535(15)
C87 C89 1.539(15)
C87 H87 1.0000
C88 H88A 0.9800
C88 H88B 0.9800
C88 H88C 0.9800
C89 H89A 0.9800
C89 H89B 0.9800
C89 H89C 0.9800
C87A C88A 1.538(15)
C87A C89A 1.542(16)
C87A H87A 1.0000
C88A H88D 0.9800
C88A H88E 0.9800
C88A H88F 0.9800
C89A H89D 0.9800
C89A H89E 0.9800
C89A H89F 0.9800
C90 C91 1.501(12)
C90 C92 1.556(10)
C90 H90 1.0000
C91 H91A 0.9800
C91 H91B 0.9800
C91 H91C 0.9800
C92 H92A 0.9800
C92 H92B 0.9800
C92 H92C 0.9800
C101 C102 1.43(3)
C101 H10A 0.9800
C101 H10B 0.9800
C101 H10C 0.9800
C102 C103 1.44(2)
C102 H10D 0.9900
C102 H10E 0.9900
C103 C104 1.43(3)
C103 H10F 0.9900
C103 H10G 0.9900
C104 C105 1.43(3)
C104 H10H 0.9900
C104 H10I 0.9900
C105 C106 1.46(3)
C105 H10J 0.9900
C105 H10K 0.9900
C106 H10L 0.9800
C106 H10M 0.9800
C106 H10N 0.9800
